data_7039759
loop_
_publ_author_name
'Olivari, Martina'
'Montis, Riccardo'
'Berry, Stuart N.'
'Karagiannidis, Louise E.'
'Coles, Simon J.'
'Horton, Peter N.'
'Mapp, Lucy K.'
'Gale, Philip A.'
'Caltagirone, Claudia'

_publ_section_title
;
 Tris-ureas as transmembrane anion transporters.
;
_journal_issue 29
_journal_name_full 'Dalton transactions (Cambridge, England : 2003)'
_journal_page_first 11892
_journal_page_last 11897
_journal_paper_doi 10.1039/c6dt02046a
_journal_volume 45
_journal_year 2016
_chemical_formula_moiety 'C31 H20 F12 N6 O3, C16 H36 N, C2 H3 O2'
_chemical_formula_sum 'C49 H59 F12 N7 O5'
_chemical_formula_weight 1054.03
_chemical_name_systematic
;
 ?
;
_space_group_crystal_system triclinic
_space_group_IT_number 2
_space_group_name_Hall '-P 1'
_space_group_name_H-M_alt 'P -1'
_symmetry_space_group_name_Hall '-P 1'
_symmetry_space_group_name_H-M 'P -1'
_atom_sites_solution_hydrogens mixed
_atom_sites_solution_primary direct
_audit_creation_date 2014-02-24
_audit_creation_method
;
Olex2 1.2
(compiled 2014.02.17 svn.r2891 for OlexSys, GUI svn.r4773)
;
_audit_update_record
;
2016-05-20 deposited with the CCDC.
2016-07-01 downloaded from the CCDC.
;
_cell_angle_alpha 110.124(3)
_cell_angle_beta 90.770(3)
_cell_angle_gamma 114.879(3)
_cell_formula_units_Z 2
_cell_length_a 14.0834(10)
_cell_length_b 14.4242(10)
_cell_length_c 15.5069(11)
_cell_measurement_reflns_used 30533
_cell_measurement_temperature 100(2)
_cell_measurement_theta_max 27.5
_cell_measurement_theta_min 2.5
_cell_volume 2636.6(3)
_computing_cell_refinement 'CrystalClear-SM Expert 3.1 b27 (Rigaku, 2013)'
_computing_data_collection 'CrystalClear-SM Expert 3.1 b27 (Rigaku, 2013)'
_computing_data_reduction 'CrystalClear-SM Expert 3.1 b27 (Rigaku, 2013)'
_computing_molecular_graphics 'Olex2 (Dolomanov et al., 2009)'
_computing_publication_material 'Olex2 (Dolomanov et al., 2009)'
_computing_structure_refinement 'ShelXL (Sheldrick, 2008)'
_computing_structure_solution 'ShelXS (Sheldrick, 2008)'
_diffrn_ambient_temperature 100(2)
_diffrn_detector 'CCD area detector'
_diffrn_detector_area_resol_mean 28.5714
_diffrn_detector_type 'Rigaku HG Saturn724+ (2x2 bin mode)'
_diffrn_measured_fraction_theta_full 0.997
_diffrn_measured_fraction_theta_max 0.991
_diffrn_measurement_device 'four-circle \k diffractometer'
_diffrn_measurement_device_type 'Rigaku AFC12 (Right)'
_diffrn_measurement_method 'profile data from \w-scans'
_diffrn_measurement_specimen_support 'MiTeGen MicroMesh'
_diffrn_orient_matrix_type d*Trek
_diffrn_orient_matrix_UB_11 0.077240
_diffrn_orient_matrix_UB_12 -0.017842
_diffrn_orient_matrix_UB_13 0.007780
_diffrn_orient_matrix_UB_21 0.042578
_diffrn_orient_matrix_UB_22 -0.013589
_diffrn_orient_matrix_UB_23 -0.069728
_diffrn_orient_matrix_UB_31 0.029369
_diffrn_orient_matrix_UB_32 0.058119
_diffrn_orient_matrix_UB_33 -0.025399
_diffrn_radiation_collimation 0.3
_diffrn_radiation_monochromator 'Confocal mirrors, HF Varimax'
_diffrn_radiation_probe x-ray
_diffrn_radiation_type MoK\a
_diffrn_radiation_wavelength 0.71075
_diffrn_reflns_av_R_equivalents 0.0406
_diffrn_reflns_av_unetI/netI 0.0413
_diffrn_reflns_Laue_measured_fraction_full 0.997
_diffrn_reflns_Laue_measured_fraction_max 0.991
_diffrn_reflns_limit_h_max 18
_diffrn_reflns_limit_h_min -17
_diffrn_reflns_limit_k_max 18
_diffrn_reflns_limit_k_min -18
_diffrn_reflns_limit_l_max 19
_diffrn_reflns_limit_l_min -20
_diffrn_reflns_number 34533
_diffrn_reflns_point_group_measured_fraction_full 0.997
_diffrn_reflns_point_group_measured_fraction_max 0.991
_diffrn_reflns_theta_full 25.242
_diffrn_reflns_theta_max 27.543
_diffrn_reflns_theta_min 2.453
_diffrn_source 'Rotating Anode'
_diffrn_source_current 55.0
_diffrn_source_power 2.475
_diffrn_source_target Mo
_diffrn_source_type 'Rotating Anode'
_diffrn_source_voltage 45.0
_exptl_absorpt_coefficient_mu 0.115
_exptl_absorpt_correction_T_max 1.000
_exptl_absorpt_correction_T_min 0.792
_exptl_absorpt_correction_type multi-scan
_exptl_absorpt_process_details
;
CrystalClear-SM Expert 3.1 b27 (Rigaku, 2013)
;
_exptl_crystal_colour Colourless
_exptl_crystal_density_diffrn 1.328
_exptl_crystal_description Plate
_exptl_crystal_F_000 1100
_exptl_crystal_size_max 0.136
_exptl_crystal_size_mid 0.099
_exptl_crystal_size_min 0.032
_refine_diff_density_max 0.374
_refine_diff_density_min -0.289
_refine_diff_density_rms 0.046
_refine_ls_extinction_method none
_refine_ls_goodness_of_fit_ref 1.030
_refine_ls_hydrogen_treatment mixed
_refine_ls_matrix_type full
_refine_ls_number_parameters 687
_refine_ls_number_reflns 12056
_refine_ls_number_restraints 0
_refine_ls_restrained_S_all 1.030
_refine_ls_R_factor_all 0.0653
_refine_ls_R_factor_gt 0.0447
_refine_ls_shift/su_max 0.003
_refine_ls_shift/su_mean 0.000
_refine_ls_structure_factor_coef Fsqd
_refine_ls_weighting_details 'w=1/[\s^2^(Fo^2^)+(0.0529P)^2^+0.5144P] where P=(Fo^2^+2Fc^2^)/3'
_refine_ls_weighting_scheme calc
_refine_ls_wR_factor_gt 0.1082
_refine_ls_wR_factor_ref 0.1174
_reflns_Friedel_coverage 0.000
_reflns_number_gt 8919
_reflns_number_total 12056
_reflns_threshold_expression 'I > 2\s(I)'
_cod_data_source_file c6dt02046a2.cif
_cod_data_source_block L5AcO
_cod_depositor_comments
;
The following automatic conversions were performed:

'_exptl_absorpt_correction_type' value 'Multi-scan' changed to
'multi-scan' according to
/usr/data/users/saulius/crontab/automatic-downloads/rss-feeds/RSC/lib/dictionaries/cif_core.dic
dictionary named 'cif_core.dic' version 2.4.2 from 2011-04-26.

Automatic conversion script
Id: cif_fix_values 4268 2015-11-12 08:31:59Z antanas 

 Adding full bibliography for 7039757--7039759.cif.
;
_cod_original_formula_sum 'C49 H59 F12 N7 O5 '
_cod_database_code 7039759
_shelxl_version_number 2013-4
_shelx_space_group_comment
;
The symmetry employed for this shelxl refinement is uniquely defined
by the following loop, which should always be used as a source of
symmetry information in preference to the above space-group names.
They are only intended as comments.
;
_shelx_estimated_absorpt_t_max 0.996
_shelx_estimated_absorpt_t_min 0.985
_olex2_refinement_description
;
1. Fixed Uiso
 At 1.2 times of:
  All C(H) groups, All C(H,H) groups
 At 1.5 times of:
  All C(H,H,H) groups
2.a Secondary CH2 refined with riding coordinates:
 C41(H41A,H41B), C42(H42A,H42B), C43(H43A,H43B), C45(H45A,H45B), C46(H46A,
 H46B), C47(H47A,H47B), C49(H49A,H49B), C50(H50A,H50B), C51(H51A,H51B),
 C53(H53A,H53B), C54(H54A,H54B), C55(H55A,H55B)
2.b Aromatic/amide H refined with riding coordinates:
 C3(H3), C4(H4), C5(H5), C6(H6), C10(H10), C12(H12), C14(H14), C18(H18),
 C19(H19), C20(H20), C21(H21), C25(H25), C27(H27), C29(H29)
2.c Idealised Me refined as rotating group:
 C44(H44A,H44B,H44C), C48(H48A,H48B,H48C), C52(H52A,H52B,H52C), C56(H56A,H56B,
 H56C), C62(H62A,H62B,H62C)
;
_olex2_computing_structure_refinement_long 'ShelXL (Sheldrick, 2008)'
_olex2_computing_structure_solution_long 'ShelXS (Sheldrick, 2008)'

loop_
_space_group_symop_operation_xyz
'x, y, z'
'-x, -y, -z'

loop_
_atom_site_label
_atom_site_type_symbol
_atom_site_fract_x
_atom_site_fract_y
_atom_site_fract_z
_atom_site_U_iso_or_equiv
_atom_site_adp_type
_atom_site_occupancy
_atom_site_site_symmetry_order
_atom_site_calc_flag
_atom_site_refinement_flags_posn
C1 C 0.16498(12) -0.13073(12) 0.48550(10) 0.0206(3) Uani 1 1 d .
C2 C 0.03285(11) -0.28951(12) 0.35316(10) 0.0206(3) Uani 1 1 d .
C3 C 0.04637(12) -0.37410(12) 0.36666(11) 0.0235(3) Uani 1 1 d .
H3 H 0.0803 -0.3610 0.4260 0.028 Uiso 1 1 calc R
C4 C 0.01099(12) -0.47717(12) 0.29471(11) 0.0252(3) Uani 1 1 d .
H4 H 0.0225 -0.5338 0.3039 0.030 Uiso 1 1 calc R
C5 C -0.04132(13) -0.49656(13) 0.20926(12) 0.0279(3) Uani 1 1 d .
H5 H -0.0668 -0.5674 0.1601 0.033 Uiso 1 1 calc R
C6 C -0.05697(13) -0.41409(13) 0.19454(11) 0.0269(3) Uani 1 1 d .
H6 H -0.0937 -0.4289 0.1358 0.032 Uiso 1 1 calc R
C7 C -0.01867(12) -0.30884(12) 0.26619(11) 0.0223(3) Uani 1 1 d .
C8 C -0.05590(11) -0.21261(12) 0.17371(10) 0.0220(3) Uani 1 1 d .
C9 C -0.08509(12) -0.07783(12) 0.12552(10) 0.0222(3) Uani 1 1 d .
C10 C -0.12099(12) -0.14249(13) 0.03030(11) 0.0248(3) Uani 1 1 d .
H10 H -0.1227 -0.2134 0.0050 0.030 Uiso 1 1 calc R
C11 C -0.15432(13) -0.10211(13) -0.02736(11) 0.0284(3) Uani 1 1 d .
C12 C -0.15156(14) 0.00143(14) 0.00708(12) 0.0323(4) Uani 1 1 d .
H12 H -0.1749 0.0277 -0.0331 0.039 Uiso 1 1 calc R
C13 C -0.11393(14) 0.06573(14) 0.10162(12) 0.0301(4) Uani 1 1 d .
C14 C -0.08184(13) 0.02703(13) 0.16076(11) 0.0258(3) Uani 1 1 d .
H14 H -0.0575 0.0718 0.2256 0.031 Uiso 1 1 calc R
C15 C -0.19912(15) -0.17363(15) -0.12847(12) 0.0367(4) Uani 1 1 d .
C16 C -0.10770(17) 0.17937(16) 0.13851(13) 0.0404(4) Uani 1 1 d .
C17 C 0.24790(11) -0.00043(12) 0.64838(10) 0.0208(3) Uani 1 1 d .
C18 C 0.28375(13) -0.06545(13) 0.67387(11) 0.0261(3) Uani 1 1 d .
H18 H 0.2627 -0.1397 0.6323 0.031 Uiso 1 1 calc R
C19 C 0.34987(13) -0.02318(13) 0.75925(12) 0.0295(4) Uani 1 1 d .
H19 H 0.3764 -0.0671 0.7748 0.035 Uiso 1 1 calc R
C20 C 0.37691(13) 0.08343(13) 0.82161(11) 0.0280(3) Uani 1 1 d .
H20 H 0.4191 0.1112 0.8814 0.034 Uiso 1 1 calc R
C21 C 0.34275(12) 0.14972(13) 0.79721(11) 0.0247(3) Uani 1 1 d .
H21 H 0.3610 0.2224 0.8407 0.030 Uiso 1 1 calc R
C22 C 0.28165(11) 0.11035(12) 0.70916(10) 0.0205(3) Uani 1 1 d .
C23 C 0.29871(11) 0.29095(12) 0.71406(10) 0.0208(3) Uani 1 1 d .
C24 C 0.27798(12) 0.44057(12) 0.68502(10) 0.0220(3) Uani 1 1 d .
C25 C 0.23138(12) 0.46206(12) 0.61837(11) 0.0229(3) Uani 1 1 d .
H25 H 0.1939 0.4046 0.5592 0.027 Uiso 1 1 calc R
C26 C 0.23981(12) 0.56656(13) 0.63861(11) 0.0244(3) Uani 1 1 d .
C27 C 0.29442(13) 0.65243(13) 0.72439(11) 0.0270(3) Uani 1 1 d .
H27 H 0.2998 0.7241 0.7380 0.032 Uiso 1 1 calc R
C28 C 0.34085(13) 0.63065(13) 0.78953(11) 0.0276(3) Uani 1 1 d .
C29 C 0.33397(12) 0.52631(12) 0.77114(11) 0.0248(3) Uani 1 1 d .
H29 H 0.3670 0.5136 0.8167 0.030 Uiso 1 1 calc R
C30 C 0.19113(14) 0.59002(13) 0.56701(11) 0.0293(3) Uani 1 1 d .
C31 C 0.39516(16) 0.71918(14) 0.88471(13) 0.0387(4) Uani 1 1 d .
F1 F -0.16948(12) -0.25408(10) -0.16066(8) 0.0602(4) Uani 1 1 d .
F2 F -0.17097(9) -0.11712(9) -0.18421(7) 0.0457(3) Uani 1 1 d .
F3 F -0.30574(10) -0.22438(11) -0.14550(8) 0.0642(4) Uani 1 1 d .
F4 F -0.20291(11) 0.17643(11) 0.12198(10) 0.0647(4) Uani 1 1 d .
F5 F -0.04419(11) 0.24329(9) 0.09757(10) 0.0605(4) Uani 1 1 d .
F6 F -0.07336(13) 0.23229(10) 0.22981(8) 0.0675(4) Uani 1 1 d .
F7 F 0.13062(9) 0.49962(8) 0.49191(7) 0.0458(3) Uani 1 1 d .
F8 F 0.26662(9) 0.65961(8) 0.53581(7) 0.0390(2) Uani 1 1 d .
F9 F 0.13072(8) 0.64028(8) 0.60157(7) 0.0372(2) Uani 1 1 d .
F10 F 0.42509(12) 0.82048(9) 0.88749(9) 0.0675(4) Uani 1 1 d .
F11 F 0.33058(12) 0.70905(11) 0.94774(8) 0.0676(4) Uani 1 1 d .
F12 F 0.48009(10) 0.71588(9) 0.91929(8) 0.0577(4) Uani 1 1 d .
N1 N 0.06738(10) -0.18392(10) 0.42750(9) 0.0216(3) Uani 1 1 d .
H1 H 0.0183(15) -0.1695(15) 0.4493(13) 0.034(5) Uiso 1 1 d .
N2 N -0.02966(11) -0.22024(11) 0.25609(9) 0.0238(3) Uani 1 1 d .
H2 H -0.0112(14) -0.1641(15) 0.3052(13) 0.026(5) Uiso 1 1 d .
N3 N -0.05106(11) -0.11030(11) 0.19003(9) 0.0235(3) Uani 1 1 d .
H3A H -0.0336(14) -0.0653(15) 0.2506(14) 0.033(5) Uiso 1 1 d .
N4 N 0.17331(10) -0.04376(10) 0.56471(9) 0.0217(3) Uani 1 1 d .
H4A H 0.1146(16) -0.0379(16) 0.5726(13) 0.039(5) Uiso 1 1 d .
N5 N 0.25105(10) 0.17698(10) 0.67810(9) 0.0220(3) Uani 1 1 d .
H5A H 0.2051(15) 0.1442(15) 0.6259(13) 0.034(5) Uiso 1 1 d .
N6 N 0.26189(11) 0.33160(11) 0.66020(9) 0.0240(3) Uani 1 1 d .
H6A H 0.2189(14) 0.2839(15) 0.6108(13) 0.026(5) Uiso 1 1 d .
O1 O 0.23796(8) -0.15493(9) 0.46694(7) 0.0247(2) Uani 1 1 d .
O2 O -0.07971(9) -0.28608(9) 0.09663(7) 0.0301(3) Uani 1 1 d .
O3 O 0.36759(9) 0.35020(8) 0.78448(8) 0.0270(2) Uani 1 1 d .
C41 C 0.30650(13) 0.56511(13) 0.30443(11) 0.0263(3) Uani 1 1 d .
H41A H 0.2382 0.5062 0.2630 0.032 Uiso 1 1 calc R
H41B H 0.2906 0.5981 0.3664 0.032 Uiso 1 1 calc R
C42 C 0.37767(14) 0.51235(14) 0.31534(12) 0.0309(4) Uani 1 1 d .
H42A H 0.3778 0.4619 0.2530 0.037 Uiso 1 1 calc R
H42B H 0.4516 0.5710 0.3426 0.037 Uiso 1 1 calc R
C43 C 0.33917(16) 0.44767(15) 0.37789(13) 0.0398(4) Uani 1 1 d .
H43A H 0.2640 0.3915 0.3522 0.048 Uiso 1 1 calc R
H43B H 0.3421 0.4989 0.4410 0.048 Uiso 1 1 calc R
C44 C 0.4063(2) 0.38990(17) 0.38596(14) 0.0526(6) Uani 1 1 d .
H44A H 0.3968 0.3327 0.3249 0.079 Uiso 1 1 calc GR
H44B H 0.3836 0.3556 0.4315 0.079 Uiso 1 1 calc GR
H44C H 0.4816 0.4443 0.4066 0.079 Uiso 1 1 calc GR
C45 C 0.38271(12) 0.60793(13) 0.17057(10) 0.0242(3) Uani 1 1 d .
H45A H 0.4342 0.5802 0.1792 0.029 Uiso 1 1 calc R
H45B H 0.4191 0.6693 0.1492 0.029 Uiso 1 1 calc R
C46 C 0.28968(12) 0.51509(14) 0.09384(11) 0.0278(3) Uani 1 1 d .
H46A H 0.2416 0.5435 0.0785 0.033 Uiso 1 1 calc R
H46B H 0.2486 0.4552 0.1156 0.033 Uiso 1 1 calc R
C47 C 0.33203(13) 0.46967(14) 0.00676(11) 0.0294(3) Uani 1 1 d .
H47A H 0.2718 0.4211 -0.0468 0.035 Uiso 1 1 calc R
H47B H 0.3821 0.5322 -0.0083 0.035 Uiso 1 1 calc R
C48 C 0.38887(14) 0.40427(14) 0.01918(12) 0.0327(4) Uani 1 1 d .
H48A H 0.4194 0.3827 -0.0363 0.049 Uiso 1 1 calc GR
H48B H 0.3378 0.3377 0.0274 0.049 Uiso 1 1 calc GR
H48C H 0.4459 0.4504 0.0744 0.049 Uiso 1 1 calc GR
C49 C 0.27295(12) 0.69568(13) 0.25559(11) 0.0238(3) Uani 1 1 d .
H49A H 0.2038 0.6309 0.2218 0.029 Uiso 1 1 calc R
H49B H 0.2633 0.7334 0.3190 0.029 Uiso 1 1 calc R
C50 C 0.30215(13) 0.77498(13) 0.20498(11) 0.0270(3) Uani 1 1 d .
H50A H 0.3096 0.7377 0.1405 0.032 Uiso 1 1 calc R
H50B H 0.3711 0.8406 0.2379 0.032 Uiso 1 1 calc R
C51 C 0.21493(14) 0.81136(14) 0.20230(12) 0.0313(4) Uani 1 1 d .
H51A H 0.1467 0.7455 0.1678 0.038 Uiso 1 1 calc R
H51B H 0.2058 0.8453 0.2669 0.038 Uiso 1 1 calc R
C52 C 0.24100(18) 0.89384(18) 0.15575(14) 0.0461(5) Uani 1 1 d .
H52A H 0.2492 0.8602 0.0914 0.069 Uiso 1 1 calc GR
H52B H 0.3075 0.9600 0.1906 0.069 Uiso 1 1 calc GR
H52C H 0.1831 0.9146 0.1551 0.069 Uiso 1 1 calc GR
C53 C 0.45704(11) 0.74934(12) 0.32924(10) 0.0231(3) Uani 1 1 d .
H53A H 0.5137 0.7252 0.3217 0.028 Uiso 1 1 calc R
H53B H 0.4785 0.8119 0.3086 0.028 Uiso 1 1 calc R
C54 C 0.45183(12) 0.79139(13) 0.43250(10) 0.0254(3) Uani 1 1 d .
H54A H 0.4400 0.7329 0.4566 0.031 Uiso 1 1 calc R
H54B H 0.3914 0.8097 0.4411 0.031 Uiso 1 1 calc R
C55 C 0.55577(13) 0.89431(14) 0.48677(11) 0.0299(4) Uani 1 1 d .
H55A H 0.6165 0.8774 0.4728 0.036 Uiso 1 1 calc R
H55B H 0.5640 0.9546 0.4661 0.036 Uiso 1 1 calc R
C56 C 0.55833(14) 0.93327(16) 0.59173(12) 0.0390(4) Uani 1 1 d .
H56A H 0.4973 0.9482 0.6056 0.058 Uiso 1 1 calc GR
H56B H 0.6246 1.0011 0.6240 0.058 Uiso 1 1 calc GR
H56C H 0.5547 0.8755 0.6131 0.058 Uiso 1 1 calc GR
N41 N 0.35453(10) 0.65417(10) 0.26461(9) 0.0220(3) Uani 1 1 d .
C61 C 0.09676(12) 0.08511(12) 0.43049(10) 0.0222(3) Uani 1 1 d .
C62 C 0.19383(13) 0.08377(14) 0.39072(12) 0.0304(4) Uani 1 1 d .
H62A H 0.2094 0.0285 0.4024 0.046 Uiso 1 1 calc GR
H62B H 0.2549 0.1571 0.4208 0.046 Uiso 1 1 calc GR
H62C H 0.1801 0.0648 0.3232 0.046 Uiso 1 1 calc GR
O61 O 0.00637(9) 0.01466(9) 0.38120(7) 0.0278(2) Uani 1 1 d .
O62 O 0.11045(9) 0.15518(9) 0.51106(8) 0.0298(3) Uani 1 1 d .

loop_
_atom_site_aniso_label
_atom_site_aniso_U_11
_atom_site_aniso_U_22
_atom_site_aniso_U_33
_atom_site_aniso_U_23
_atom_site_aniso_U_13
_atom_site_aniso_U_12
C1 0.0227(7) 0.0187(7) 0.0218(7) 0.0098(6) 0.0028(6) 0.0091(6)
C2 0.0183(7) 0.0202(7) 0.0239(7) 0.0082(6) 0.0033(6) 0.0093(6)
C3 0.0233(7) 0.0231(8) 0.0266(8) 0.0120(6) 0.0033(6) 0.0108(6)
C4 0.0263(8) 0.0199(8) 0.0334(8) 0.0130(6) 0.0045(6) 0.0117(6)
C5 0.0318(9) 0.0184(7) 0.0297(8) 0.0064(6) 0.0020(7) 0.0104(7)
C6 0.0302(8) 0.0235(8) 0.0251(8) 0.0075(6) -0.0014(6) 0.0120(7)
C7 0.0224(7) 0.0206(7) 0.0257(7) 0.0098(6) 0.0025(6) 0.0106(6)
C8 0.0203(7) 0.0206(7) 0.0236(7) 0.0071(6) -0.0006(6) 0.0094(6)
C9 0.0203(7) 0.0233(8) 0.0258(8) 0.0121(6) 0.0030(6) 0.0104(6)
C10 0.0270(8) 0.0219(8) 0.0246(8) 0.0091(6) 0.0011(6) 0.0103(6)
C11 0.0291(8) 0.0282(8) 0.0282(8) 0.0140(7) 0.0013(7) 0.0109(7)
C12 0.0408(10) 0.0350(9) 0.0327(9) 0.0207(8) 0.0046(7) 0.0215(8)
C13 0.0372(9) 0.0303(9) 0.0335(9) 0.0178(7) 0.0101(7) 0.0205(8)
C14 0.0305(8) 0.0246(8) 0.0259(8) 0.0107(6) 0.0055(6) 0.0150(7)
C15 0.0445(11) 0.0321(9) 0.0307(9) 0.0162(8) -0.0043(8) 0.0120(8)
C16 0.0627(13) 0.0397(10) 0.0383(10) 0.0222(9) 0.0166(9) 0.0345(10)
C17 0.0199(7) 0.0211(7) 0.0220(7) 0.0089(6) 0.0026(6) 0.0094(6)
C18 0.0299(8) 0.0202(8) 0.0291(8) 0.0091(6) 0.0012(7) 0.0125(7)
C19 0.0329(9) 0.0278(8) 0.0335(9) 0.0150(7) 0.0002(7) 0.0163(7)
C20 0.0300(8) 0.0274(8) 0.0252(8) 0.0114(7) -0.0022(6) 0.0109(7)
C21 0.0273(8) 0.0211(8) 0.0239(7) 0.0075(6) 0.0015(6) 0.0106(6)
C22 0.0193(7) 0.0209(7) 0.0245(7) 0.0106(6) 0.0044(6) 0.0105(6)
C23 0.0206(7) 0.0209(7) 0.0233(7) 0.0077(6) 0.0040(6) 0.0122(6)
C24 0.0217(7) 0.0200(7) 0.0261(7) 0.0096(6) 0.0041(6) 0.0106(6)
C25 0.0240(8) 0.0213(7) 0.0237(7) 0.0089(6) 0.0024(6) 0.0104(6)
C26 0.0253(8) 0.0239(8) 0.0286(8) 0.0141(6) 0.0050(6) 0.0122(6)
C27 0.0306(8) 0.0183(7) 0.0330(8) 0.0098(6) 0.0037(7) 0.0120(7)
C28 0.0280(8) 0.0226(8) 0.0310(8) 0.0088(7) 0.0005(7) 0.0117(7)
C29 0.0255(8) 0.0213(8) 0.0275(8) 0.0085(6) -0.0014(6) 0.0114(6)
C30 0.0374(9) 0.0254(8) 0.0302(8) 0.0129(7) 0.0046(7) 0.0172(7)
C31 0.0469(11) 0.0251(9) 0.0400(10) 0.0042(8) -0.0090(8) 0.0197(8)
F1 0.1070(11) 0.0439(7) 0.0290(6) 0.0036(5) -0.0119(6) 0.0425(7)
F2 0.0637(7) 0.0413(6) 0.0289(5) 0.0195(5) 0.0000(5) 0.0166(6)
F3 0.0426(7) 0.0743(9) 0.0424(7) 0.0217(6) -0.0119(5) -0.0020(6)
F4 0.0794(9) 0.0698(9) 0.0843(10) 0.0380(8) 0.0286(8) 0.0619(8)
F5 0.0916(10) 0.0396(7) 0.0780(9) 0.0375(6) 0.0434(8) 0.0419(7)
F6 0.1348(13) 0.0427(7) 0.0403(7) 0.0108(6) 0.0082(7) 0.0583(8)
F7 0.0662(8) 0.0316(6) 0.0376(6) 0.0105(5) -0.0149(5) 0.0233(5)
F8 0.0514(6) 0.0422(6) 0.0405(6) 0.0283(5) 0.0174(5) 0.0263(5)
F9 0.0457(6) 0.0469(6) 0.0412(6) 0.0261(5) 0.0117(5) 0.0335(5)
F10 0.1001(11) 0.0226(6) 0.0591(8) 0.0010(5) -0.0315(7) 0.0225(6)
F11 0.0813(10) 0.0694(9) 0.0339(6) -0.0023(6) 0.0045(6) 0.0358(8)
F12 0.0577(8) 0.0408(6) 0.0564(7) -0.0077(6) -0.0295(6) 0.0282(6)
N1 0.0220(6) 0.0212(6) 0.0227(6) 0.0060(5) 0.0014(5) 0.0127(5)
N2 0.0311(7) 0.0197(7) 0.0204(6) 0.0047(5) -0.0026(5) 0.0141(6)
N3 0.0313(7) 0.0219(7) 0.0189(6) 0.0066(5) -0.0003(5) 0.0147(6)
N4 0.0206(6) 0.0205(6) 0.0235(6) 0.0053(5) 0.0003(5) 0.0115(5)
N5 0.0238(6) 0.0187(6) 0.0229(6) 0.0062(5) -0.0025(5) 0.0107(5)
N6 0.0286(7) 0.0179(6) 0.0231(7) 0.0050(5) -0.0047(6) 0.0107(6)
O1 0.0225(5) 0.0250(6) 0.0277(6) 0.0077(4) 0.0034(4) 0.0137(5)
O2 0.0423(7) 0.0247(6) 0.0225(6) 0.0053(5) -0.0036(5) 0.0177(5)
O3 0.0282(6) 0.0208(5) 0.0295(6) 0.0067(5) -0.0049(5) 0.0115(5)
C41 0.0276(8) 0.0232(8) 0.0265(8) 0.0102(6) 0.0040(6) 0.0097(7)
C42 0.0380(9) 0.0262(8) 0.0300(8) 0.0103(7) 0.0015(7) 0.0164(7)
C43 0.0527(12) 0.0301(9) 0.0354(10) 0.0133(8) -0.0007(8) 0.0173(9)
C44 0.0831(16) 0.0376(11) 0.0416(11) 0.0133(9) -0.0081(11) 0.0336(11)
C45 0.0237(8) 0.0255(8) 0.0230(7) 0.0066(6) 0.0040(6) 0.0129(6)
C46 0.0232(8) 0.0315(9) 0.0256(8) 0.0076(7) 0.0022(6) 0.0125(7)
C47 0.0266(8) 0.0314(9) 0.0236(8) 0.0057(7) 0.0012(6) 0.0114(7)
C48 0.0343(9) 0.0283(9) 0.0311(9) 0.0070(7) 0.0063(7) 0.0139(7)
C49 0.0213(7) 0.0273(8) 0.0255(8) 0.0110(6) 0.0044(6) 0.0129(6)
C50 0.0273(8) 0.0296(8) 0.0292(8) 0.0129(7) 0.0056(7) 0.0161(7)
C51 0.0334(9) 0.0373(9) 0.0314(9) 0.0147(7) 0.0052(7) 0.0220(8)
C52 0.0666(14) 0.0577(13) 0.0420(11) 0.0296(10) 0.0161(10) 0.0446(11)
C53 0.0190(7) 0.0235(8) 0.0254(8) 0.0079(6) 0.0014(6) 0.0095(6)
C54 0.0238(8) 0.0277(8) 0.0246(8) 0.0084(6) 0.0025(6) 0.0128(7)
C55 0.0250(8) 0.0320(9) 0.0274(8) 0.0055(7) 0.0010(6) 0.0131(7)
C56 0.0318(9) 0.0459(11) 0.0281(9) 0.0018(8) 0.0007(7) 0.0179(8)
N41 0.0216(6) 0.0221(6) 0.0232(6) 0.0088(5) 0.0030(5) 0.0107(5)
C61 0.0269(8) 0.0220(7) 0.0223(7) 0.0099(6) 0.0016(6) 0.0143(6)
C62 0.0287(8) 0.0358(9) 0.0308(8) 0.0138(7) 0.0054(7) 0.0174(7)
O61 0.0265(6) 0.0282(6) 0.0247(6) 0.0034(5) -0.0009(5) 0.0144(5)
O62 0.0293(6) 0.0286(6) 0.0262(6) 0.0021(5) -0.0010(5) 0.0153(5)

loop_
_atom_type_symbol
_atom_type_description
_atom_type_scat_dispersion_real
_atom_type_scat_dispersion_imag
_atom_type_scat_source
C C 0.0033 0.0016 'International Tables Vol C Tables 4.2.6.8 and 6.1.1.4'
H H 0.0000 0.0000 'International Tables Vol C Tables 4.2.6.8 and 6.1.1.4'
F F 0.0171 0.0103 'International Tables Vol C Tables 4.2.6.8 and 6.1.1.4'
N N 0.0061 0.0033 'International Tables Vol C Tables 4.2.6.8 and 6.1.1.4'
O O 0.0106 0.0060 'International Tables Vol C Tables 4.2.6.8 and 6.1.1.4'

loop_
_geom_angle_atom_site_label_1
_geom_angle_atom_site_label_2
_geom_angle_atom_site_label_3
_geom_angle
N1 C1 N4 112.55(12)
O1 C1 N1 123.62(13)
O1 C1 N4 123.75(13)
C3 C2 C7 119.81(13)
C3 C2 N1 121.10(13)
C7 C2 N1 119.06(13)
C2 C3 H3 119.5
C4 C3 C2 120.90(14)
C4 C3 H3 119.5
C3 C4 H4 120.4
C5 C4 C3 119.16(14)
C5 C4 H4 120.4
C4 C5 H5 119.5
C6 C5 C4 120.97(14)
C6 C5 H5 119.5
C5 C6 H6 120.0
C5 C6 C7 120.08(14)
C7 C6 H6 120.0
C2 C7 N2 117.50(13)
C6 C7 C2 119.05(13)
C6 C7 N2 123.45(14)
N2 C8 N3 111.00(12)
O2 C8 N2 124.60(13)
O2 C8 N3 124.39(14)
C10 C9 C14 119.23(14)
C10 C9 N3 124.26(14)
N3 C9 C14 116.51(13)
C9 C10 H10 120.4
C11 C10 C9 119.26(14)
C11 C10 H10 120.4
C10 C11 C15 119.61(15)
C12 C11 C10 121.80(15)
C12 C11 C15 118.53(15)
C11 C12 H12 120.8
C11 C12 C13 118.38(15)
C13 C12 H12 120.8
C12 C13 C16 118.43(15)
C14 C13 C12 121.05(15)
C14 C13 C16 120.52(15)
C9 C14 H14 119.9
C13 C14 C9 120.27(15)
C13 C14 H14 119.9
F1 C15 C11 113.35(14)
F1 C15 F2 106.11(15)
F1 C15 F3 105.89(15)
F2 C15 C11 113.16(14)
F2 C15 F3 105.75(14)
F3 C15 C11 111.96(16)
F4 C16 C13 112.03(17)
F5 C16 C13 111.89(15)
F5 C16 F4 105.44(15)
F6 C16 C13 113.38(15)
F6 C16 F4 106.01(16)
F6 C16 F5 107.58(17)
C18 C17 C22 119.34(14)
C18 C17 N4 122.22(13)
C22 C17 N4 118.36(13)
C17 C18 H18 119.6
C19 C18 C17 120.82(14)
C19 C18 H18 119.6
C18 C19 H19 120.2
C20 C19 C18 119.63(14)
C20 C19 H19 120.2
C19 C20 H20 119.8
C19 C20 C21 120.34(15)
C21 C20 H20 119.8
C20 C21 H21 119.8
C20 C21 C22 120.46(14)
C22 C21 H21 119.8
C17 C22 N5 118.03(13)
C21 C22 C17 119.13(13)
C21 C22 N5 122.83(13)
N6 C23 N5 112.17(13)
O3 C23 N5 124.53(14)
O3 C23 N6 123.28(14)
C29 C24 C25 119.19(13)
C29 C24 N6 124.44(14)
N6 C24 C25 116.34(13)
C24 C25 H25 119.9
C26 C25 C24 120.13(14)
C26 C25 H25 119.9
C25 C26 C27 121.29(14)
C25 C26 C30 120.19(14)
C27 C26 C30 118.51(14)
C26 C27 H27 120.9
C28 C27 C26 118.18(14)
C28 C27 H27 120.9
C27 C28 C29 121.88(15)
C27 C28 C31 119.80(14)
C29 C28 C31 118.23(14)
C24 C29 H29 120.3
C28 C29 C24 119.31(14)
C28 C29 H29 120.3
F7 C30 C26 113.44(13)
F7 C30 F8 106.53(13)
F7 C30 F9 107.16(14)
F8 C30 C26 111.35(14)
F9 C30 C26 112.51(13)
F9 C30 F8 105.33(12)
F10 C31 C28 113.33(15)
F10 C31 F11 105.08(15)
F10 C31 F12 107.92(16)
F11 C31 C28 111.77(16)
F12 C31 C28 112.96(14)
F12 C31 F11 105.14(16)
C1 N1 C2 121.75(12)
C1 N1 H1 117.4(13)
C2 N1 H1 115.5(12)
C7 N2 H2 115.1(12)
C8 N2 C7 126.98(13)
C8 N2 H2 117.5(12)
C8 N3 C9 127.00(13)
C8 N3 H3A 114.1(12)
C9 N3 H3A 118.1(12)
C1 N4 C17 123.02(12)
C1 N4 H4A 115.4(13)
C17 N4 H4A 115.2(13)
C22 N5 H5A 117.5(12)
C23 N5 C22 125.97(13)
C23 N5 H5A 115.7(12)
C23 N6 C24 126.72(13)
C23 N6 H6A 115.4(12)
C24 N6 H6A 117.3(12)
H41A C41 H41B 107.6
C42 C41 H41A 108.7
C42 C41 H41B 108.7
N41 C41 H41A 108.7
N41 C41 H41B 108.7
N41 C41 C42 114.33(13)
C41 C42 H42A 109.4
C41 C42 H42B 109.4
H42A C42 H42B 108.0
C43 C42 C41 111.34(15)
C43 C42 H42A 109.4
C43 C42 H42B 109.4
C42 C43 H43A 109.2
C42 C43 H43B 109.2
C42 C43 C44 112.07(17)
H43A C43 H43B 107.9
C44 C43 H43A 109.2
C44 C43 H43B 109.2
C43 C44 H44A 109.5
C43 C44 H44B 109.5
C43 C44 H44C 109.5
H44A C44 H44B 109.5
H44A C44 H44C 109.5
H44B C44 H44C 109.5
H45A C45 H45B 107.4
C46 C45 H45A 108.4
C46 C45 H45B 108.4
N41 C45 H45A 108.4
N41 C45 H45B 108.4
N41 C45 C46 115.72(12)
C45 C46 H46A 109.8
C45 C46 H46B 109.8
C45 C46 C47 109.36(13)
H46A C46 H46B 108.2
C47 C46 H46A 109.8
C47 C46 H46B 109.8
C46 C47 H47A 109.0
C46 C47 H47B 109.0
H47A C47 H47B 107.8
C48 C47 C46 112.94(14)
C48 C47 H47A 109.0
C48 C47 H47B 109.0
C47 C48 H48A 109.5
C47 C48 H48B 109.5
C47 C48 H48C 109.5
H48A C48 H48B 109.5
H48A C48 H48C 109.5
H48B C48 H48C 109.5
H49A C49 H49B 107.5
C50 C49 H49A 108.6
C50 C49 H49B 108.6
C50 C49 N41 114.82(12)
N41 C49 H49A 108.6
N41 C49 H49B 108.6
C49 C50 H50A 109.8
C49 C50 H50B 109.8
C49 C50 C51 109.36(13)
H50A C50 H50B 108.3
C51 C50 H50A 109.8
C51 C50 H50B 109.8
C50 C51 H51A 109.2
C50 C51 H51B 109.2
H51A C51 H51B 107.9
C52 C51 C50 112.08(15)
C52 C51 H51A 109.2
C52 C51 H51B 109.2
C51 C52 H52A 109.5
C51 C52 H52B 109.5
C51 C52 H52C 109.5
H52A C52 H52B 109.5
H52A C52 H52C 109.5
H52B C52 H52C 109.5
H53A C53 H53B 107.4
C54 C53 H53A 108.3
C54 C53 H53B 108.3
C54 C53 N41 115.87(12)
N41 C53 H53A 108.3
N41 C53 H53B 108.3
C53 C54 H54A 109.7
C53 C54 H54B 109.7
C53 C54 C55 109.86(13)
H54A C54 H54B 108.2
C55 C54 H54A 109.7
C55 C54 H54B 109.7
C54 C55 H55A 109.3
C54 C55 H55B 109.3
H55A C55 H55B 107.9
C56 C55 C54 111.74(14)
C56 C55 H55A 109.3
C56 C55 H55B 109.3
C55 C56 H56A 109.5
C55 C56 H56B 109.5
C55 C56 H56C 109.5
H56A C56 H56B 109.5
H56A C56 H56C 109.5
H56B C56 H56C 109.5
C41 N41 C49 107.78(11)
C41 N41 C53 110.24(11)
C45 N41 C41 110.48(11)
C45 N41 C49 110.95(11)
C45 N41 C53 107.30(11)
C53 N41 C49 110.11(11)
O61 C61 C62 117.92(13)
O62 C61 C62 118.43(14)
O62 C61 O61 123.65(14)
C61 C62 H62A 109.5
C61 C62 H62B 109.5
C61 C62 H62C 109.5
H62A C62 H62B 109.5
H62A C62 H62C 109.5
H62B C62 H62C 109.5

loop_
_geom_bond_atom_site_label_1
_geom_bond_atom_site_label_2
_geom_bond_distance
C1 N1 1.3753(19)
C1 N4 1.3814(18)
C1 O1 1.2254(17)
C2 C3 1.393(2)
C2 C7 1.403(2)
C2 N1 1.4278(18)
C3 H3 0.9500
C3 C4 1.387(2)
C4 H4 0.9500
C4 C5 1.386(2)
C5 H5 0.9500
C5 C6 1.386(2)
C6 H6 0.9500
C6 C7 1.402(2)
C7 N2 1.4090(19)
C8 N2 1.3780(19)
C8 N3 1.3800(19)
C8 O2 1.2176(17)
C9 C10 1.393(2)
C9 C14 1.400(2)
C9 N3 1.3958(19)
C10 H10 0.9500
C10 C11 1.391(2)
C11 C12 1.385(2)
C11 C15 1.494(2)
C12 H12 0.9500
C12 C13 1.386(2)
C13 C14 1.382(2)
C13 C16 1.501(2)
C14 H14 0.9500
C15 F1 1.336(2)
C15 F2 1.338(2)
C15 F3 1.339(2)
C16 F4 1.342(2)
C16 F5 1.333(2)
C16 F6 1.322(2)
C17 C18 1.392(2)
C17 C22 1.407(2)
C17 N4 1.4248(19)
C18 H18 0.9500
C18 C19 1.388(2)
C19 H19 0.9500
C19 C20 1.385(2)
C20 H20 0.9500
C20 C21 1.386(2)
C21 H21 0.9500
C21 C22 1.397(2)
C22 N5 1.4153(18)
C23 N5 1.3764(19)
C23 N6 1.3753(19)
C23 O3 1.2230(18)
C24 C25 1.403(2)
C24 C29 1.396(2)
C24 N6 1.3970(19)
C25 H25 0.9500
C25 C26 1.381(2)
C26 C27 1.390(2)
C26 C30 1.500(2)
C27 H27 0.9500
C27 C28 1.386(2)
C28 C29 1.392(2)
C28 C31 1.498(2)
C29 H29 0.9500
C30 F7 1.3328(19)
C30 F8 1.3499(19)
C30 F9 1.3418(18)
C31 F10 1.324(2)
C31 F11 1.347(2)
C31 F12 1.330(2)
N1 H1 0.845(19)
N2 H2 0.835(18)
N3 H3A 0.897(19)
N4 H4A 0.87(2)
N5 H5A 0.874(19)
N6 H6A 0.837(18)
C41 H41A 0.9900
C41 H41B 0.9900
C41 C42 1.529(2)
C41 N41 1.521(2)
C42 H42A 0.9900
C42 H42B 0.9900
C42 C43 1.522(2)
C43 H43A 0.9900
C43 H43B 0.9900
C43 C44 1.528(3)
C44 H44A 0.9800
C44 H44B 0.9800
C44 H44C 0.9800
C45 H45A 0.9900
C45 H45B 0.9900
C45 C46 1.520(2)
C45 N41 1.5159(18)
C46 H46A 0.9900
C46 H46B 0.9900
C46 C47 1.533(2)
C47 H47A 0.9900
C47 H47B 0.9900
C47 C48 1.524(2)
C48 H48A 0.9800
C48 H48B 0.9800
C48 H48C 0.9800
C49 H49A 0.9900
C49 H49B 0.9900
C49 C50 1.525(2)
C49 N41 1.5265(18)
C50 H50A 0.9900
C50 H50B 0.9900
C50 C51 1.530(2)
C51 H51A 0.9900
C51 H51B 0.9900
C51 C52 1.517(2)
C52 H52A 0.9800
C52 H52B 0.9800
C52 H52C 0.9800
C53 H53A 0.9900
C53 H53B 0.9900
C53 C54 1.520(2)
C53 N41 1.5231(19)
C54 H54A 0.9900
C54 H54B 0.9900
C54 C55 1.528(2)
C55 H55A 0.9900
C55 H55B 0.9900
C55 C56 1.523(2)
C56 H56A 0.9800
C56 H56B 0.9800
C56 H56C 0.9800
C61 C62 1.512(2)
C61 O61 1.2603(18)
C61 O62 1.2571(17)
C62 H62A 0.9800
C62 H62B 0.9800
C62 H62C 0.9800

loop_
_geom_hbond_atom_site_label_D
_geom_hbond_atom_site_label_H
_geom_hbond_atom_site_label_A
_geom_hbond_distance_DH
_geom_hbond_distance_HA
_geom_hbond_distance_DA
_geom_hbond_angle_DHA
N2 H2 N1 0.835(18) 2.342(18) 2.7476(18) 110.5(14)
N2 H2 O61 0.835(18) 2.337(18) 3.0830(17) 149.0(16)
N3 H3A O61 0.897(19) 1.887(19) 2.7791(17) 172.3(17)
N5 H5A O62 0.874(19) 2.30(2) 3.0832(17) 149.6(16)
N6 H6A O62 0.837(18) 1.935(18) 2.7612(17) 168.5(17)

loop_
_geom_torsion_atom_site_label_1
_geom_torsion_atom_site_label_2
_geom_torsion_atom_site_label_3
_geom_torsion_atom_site_label_4
_geom_torsion
C2 C3 C4 C5 -2.0(2)
C2 C7 N2 C8 164.99(14)
C3 C2 C7 C6 0.8(2)
C3 C2 C7 N2 -179.61(13)
C3 C2 N1 C1 44.5(2)
C3 C4 C5 C6 1.1(2)
C4 C5 C6 C7 0.7(2)
C5 C6 C7 C2 -1.7(2)
C5 C6 C7 N2 178.78(15)
C6 C7 N2 C8 -15.5(2)
C7 C2 C3 C4 1.0(2)
C7 C2 N1 C1 -137.64(15)
C9 C10 C11 C12 0.8(2)
C9 C10 C11 C15 -176.30(15)
C10 C9 C14 C13 0.0(2)
C10 C9 N3 C8 -6.4(2)
C10 C11 C12 C13 0.3(3)
C10 C11 C15 F1 -22.0(2)
C10 C11 C15 F2 -142.88(16)
C10 C11 C15 F3 97.72(19)
C11 C12 C13 C14 -1.3(3)
C11 C12 C13 C16 178.12(16)
C12 C11 C15 F1 160.78(16)
C12 C11 C15 F2 39.9(2)
C12 C11 C15 F3 -79.5(2)
C12 C13 C14 C9 1.1(3)
C12 C13 C16 F4 58.4(2)
C12 C13 C16 F5 -59.7(2)
C12 C13 C16 F6 178.36(17)
C14 C9 C10 C11 -1.0(2)
C14 C9 N3 C8 173.75(14)
C14 C13 C16 F4 -122.17(18)
C14 C13 C16 F5 119.67(19)
C14 C13 C16 F6 -2.2(3)
C15 C11 C12 C13 177.45(16)
C16 C13 C14 C9 -178.25(16)
C17 C18 C19 C20 2.8(3)
C17 C22 N5 C23 -160.59(14)
C18 C17 C22 C21 -5.6(2)
C18 C17 C22 N5 174.90(14)
C18 C17 N4 C1 -29.0(2)
C18 C19 C20 C21 -3.3(3)
C19 C20 C21 C22 -0.7(2)
C20 C21 C22 C17 5.1(2)
C20 C21 C22 N5 -175.38(14)
C21 C22 N5 C23 19.9(2)
C22 C17 C18 C19 1.7(2)
C22 C17 N4 C1 154.42(14)
C24 C25 C26 C27 0.3(2)
C24 C25 C26 C30 179.28(14)
C25 C24 C29 C28 1.0(2)
C25 C24 N6 C23 -179.34(14)
C25 C26 C27 C28 0.2(2)
C25 C26 C30 F7 8.2(2)
C25 C26 C30 F8 -111.93(16)
C25 C26 C30 F9 130.09(15)
C26 C27 C28 C29 0.0(2)
C26 C27 C28 C31 -176.60(16)
C27 C26 C30 F7 -172.72(14)
C27 C26 C30 F8 67.11(19)
C27 C26 C30 F9 -50.9(2)
C27 C28 C29 C24 -0.6(2)
C27 C28 C31 F10 -21.9(3)
C27 C28 C31 F11 96.66(19)
C27 C28 C31 F12 -145.00(17)
C29 C24 C25 C26 -0.9(2)
C29 C24 N6 C23 -1.1(2)
C29 C28 C31 F10 161.46(16)
C29 C28 C31 F11 -80.02(19)
C29 C28 C31 F12 38.3(2)
C30 C26 C27 C28 -178.83(15)
C31 C28 C29 C24 176.03(16)
N1 C1 N4 C17 158.06(13)
N1 C2 C3 C4 178.84(14)
N1 C2 C7 C6 -177.05(14)
N1 C2 C7 N2 2.5(2)
N2 C8 N3 C9 -171.21(14)
N3 C8 N2 C7 -175.16(14)
N3 C9 C10 C11 179.18(15)
N3 C9 C14 C13 179.87(14)
N4 C1 N1 C2 -165.97(13)
N4 C17 C18 C19 -174.89(15)
N4 C17 C22 C21 171.11(14)
N4 C17 C22 N5 -8.4(2)
N5 C23 N6 C24 167.17(14)
N6 C23 N5 C22 170.56(13)
N6 C24 C25 C26 177.46(14)
N6 C24 C29 C28 -177.17(15)
O1 C1 N1 C2 16.9(2)
O1 C1 N4 C17 -24.9(2)
O2 C8 N2 C7 4.5(3)
O2 C8 N3 C9 9.1(2)
O3 C23 N5 C22 -7.9(2)
O3 C23 N6 C24 -14.3(2)
C41 C42 C43 C44 177.36(15)
C42 C41 N41 C45 57.02(16)
C42 C41 N41 C49 178.39(12)
C42 C41 N41 C53 -61.41(16)
C45 C46 C47 C48 70.72(18)
C46 C45 N41 C41 62.80(16)
C46 C45 N41 C49 -56.67(17)
C46 C45 N41 C53 -176.99(13)
C49 C50 C51 C52 177.97(14)
C50 C49 N41 C41 -172.48(12)
C50 C49 N41 C45 -51.41(17)
C50 C49 N41 C53 67.23(16)
C53 C54 C55 C56 -174.75(14)
C54 C53 N41 C41 -46.84(16)
C54 C53 N41 C45 -167.19(12)
C54 C53 N41 C49 71.96(16)
N41 C41 C42 C43 165.04(13)
N41 C45 C46 C47 -174.32(13)
N41 C49 C50 C51 -179.09(13)
N41 C53 C54 C55 -173.71(12)
